data_7048752
loop_
_publ_author_name
'Kathewad, Neha'
'M C, Anagha'
'Parvin, Nasrina'
'Parambath, Sneha'
'Parameswaran, Pattiyil'
'Khan, Shabana'

_publ_section_title
;
 Facile Buchwald-Hartwig coupling of sterically encumbered substrates
 effected by PNP ligands.
;
_journal_issue 8
_journal_name_full 'Dalton transactions (Cambridge, England : 2003)'
_journal_page_first 2730
_journal_page_last 2734
_journal_paper_doi 10.1039/c9dt00159j
_journal_volume 48
_journal_year 2019
_chemical_formula_sum 'C24 H35 N'
_chemical_formula_weight 337.53
_space_group_crystal_system monoclinic
_space_group_IT_number 14
_space_group_name_Hall '-P 2ybc'
_space_group_name_H-M_alt 'P 1 21/c 1'
_symmetry_space_group_name_Hall '-P 2ybc'
_symmetry_space_group_name_H-M 'P 1 21/c 1'
_atom_sites_solution_hydrogens geom
_audit_creation_method SHELXL-2014/7
_audit_update_record
;
2018-10-09 deposited with the CCDC.
2019-01-24 downloaded from the CCDC.
;
_cell_angle_alpha 90
_cell_angle_beta 104.841(10)
_cell_angle_gamma 90
_cell_formula_units_Z 4
_cell_length_a 12.224(4)
_cell_length_b 9.583(3)
_cell_length_c 18.985(7)
_cell_measurement_reflns_used 9148
_cell_measurement_temperature 150(2)
_cell_measurement_theta_max 21.77
_cell_measurement_theta_min 2.40
_cell_volume 2149.8(13)
_computing_structure_refinement 'SHELXL-2014/7 (Sheldrick, 2014)'
_diffrn_ambient_temperature 150(2)
_diffrn_measured_fraction_theta_full 0.999
_diffrn_measured_fraction_theta_max 0.999
_diffrn_measurement_device_type 'Bruker APEX-II CCD'
_diffrn_measurement_method '\f and \w scans'
_diffrn_radiation_type MoK\a
_diffrn_radiation_wavelength 0.71073
_diffrn_reflns_av_R_equivalents 0.1170
_diffrn_reflns_av_unetI/netI 0.0520
_diffrn_reflns_Laue_measured_fraction_full 0.999
_diffrn_reflns_Laue_measured_fraction_max 0.999
_diffrn_reflns_limit_h_max 14
_diffrn_reflns_limit_h_min -14
_diffrn_reflns_limit_k_max 11
_diffrn_reflns_limit_k_min -11
_diffrn_reflns_limit_l_max 22
_diffrn_reflns_limit_l_min -22
_diffrn_reflns_number 55792
_diffrn_reflns_point_group_measured_fraction_full 0.999
_diffrn_reflns_point_group_measured_fraction_max 0.999
_diffrn_reflns_theta_full 25.242
_diffrn_reflns_theta_max 25.247
_diffrn_reflns_theta_min 2.398
_exptl_absorpt_coefficient_mu 0.059
_exptl_crystal_colour colorless
_exptl_crystal_density_diffrn 1.043
_exptl_crystal_description Block
_exptl_crystal_F_000 744
_exptl_crystal_size_max 0.1
_exptl_crystal_size_mid 0.1
_exptl_crystal_size_min 0.1
_exptl_transmission_factor_max 0.7434
_exptl_transmission_factor_min 0.6103
_refine_diff_density_max 0.214
_refine_diff_density_min -0.197
_refine_diff_density_rms 0.044
_refine_ls_extinction_method none
_refine_ls_goodness_of_fit_ref 2.149
_refine_ls_hydrogen_treatment constr
_refine_ls_matrix_type full
_refine_ls_number_parameters 235
_refine_ls_number_reflns 3899
_refine_ls_number_restraints 0
_refine_ls_restrained_S_all 2.149
_refine_ls_R_factor_all 0.1159
_refine_ls_R_factor_gt 0.0619
_refine_ls_shift/su_max 0.000
_refine_ls_shift/su_mean 0.000
_refine_ls_structure_factor_coef Fsqd
_refine_ls_weighting_details 'w=1/[\s^2^(Fo^2^)] where P=(Fo^2^+2Fc^2^)/3'
_refine_ls_weighting_scheme calc
_refine_ls_wR_factor_gt 0.0959
_refine_ls_wR_factor_ref 0.1004
_reflns_Friedel_coverage 0.000
_reflns_number_gt 2362
_reflns_number_total 3899
_reflns_threshold_expression 'I > 2\s(I)'
_cod_data_source_file c9dt00159j2.cif
_cod_data_source_block NVK039
_cod_depositor_comments 'Adding full bibliography for 7048750--7048752.cif.'
_cod_original_cell_volume 2149.9(12)
_cod_database_code 7048752
_shelx_shelxl_version_number 2014/7
_shelx_space_group_comment
;
The symmetry employed for this shelxl refinement is uniquely defined
by the following loop, which should always be used as a source of
symmetry information in preference to the above space-group names.
They are only intended as comments.
;

loop_
_space_group_symop_operation_xyz
'x, y, z'
'-x, y+1/2, -z+1/2'
'-x, -y, -z'
'x, -y-1/2, z-1/2'

loop_
_atom_site_label
_atom_site_type_symbol
_atom_site_fract_x
_atom_site_fract_y
_atom_site_fract_z
_atom_site_U_iso_or_equiv
_atom_site_adp_type
_atom_site_occupancy
_atom_site_site_symmetry_order
_atom_site_calc_flag
_atom_site_refinement_flags_posn
_atom_site_refinement_flags_adp
N1 N 0.31620(12) 0.78517(14) 0.26879(8) 0.0440(4) Uani 1 1 d . .
H001 H 0.3816 0.8200 0.2931 0.053 Uiso 1 1 calc R U
C1 C 0.29369(14) 0.64422(18) 0.28492(10) 0.0375(5) Uani 1 1 d . .
C2 C 0.26043(14) 0.54447(19) 0.22952(10) 0.0388(5) Uani 1 1 d . .
C3 C 0.24521(16) 0.87457(18) 0.21826(10) 0.0365(5) Uani 1 1 d . .
C4 C 0.31033(14) 0.60628(19) 0.35830(10) 0.0388(5) Uani 1 1 d . .
C5 C 0.24227(15) 0.40876(19) 0.24981(11) 0.0446(5) Uani 1 1 d . .
H006 H 0.2170 0.3414 0.2125 0.054 Uiso 1 1 calc R U
C6 C 0.25889(15) 0.36697(19) 0.32094(11) 0.0429(5) Uani 1 1 d . .
C7 C 0.29405(16) 0.95734(19) 0.17378(10) 0.0417(5) Uani 1 1 d . .
C8 C 0.29362(15) 0.4677(2) 0.37457(10) 0.0458(5) Uani 1 1 d . .
H009 H 0.3064 0.4410 0.4242 0.055 Uiso 1 1 calc R U
C9 C 0.13026(17) 0.88831(19) 0.21509(11) 0.0439(5) Uani 1 1 d . .
C10 C 0.24768(17) 0.57725(19) 0.14952(10) 0.0480(5) Uani 1 1 d . .
H00B H 0.2767 0.6741 0.1465 0.058 Uiso 1 1 calc R U
C11 C 0.22612(19) 1.04786(19) 0.12505(11) 0.0513(6) Uani 1 1 d . .
H00C H 0.2596 1.1038 0.0949 0.062 Uiso 1 1 calc R U
C12 C 0.34769(17) 0.71377(19) 0.41816(10) 0.0490(6) Uani 1 1 d . .
H00D H 0.3138 0.8049 0.3980 0.059 Uiso 1 1 calc R U
C13 C 0.1117(2) 1.0604(2) 0.11840(11) 0.0533(6) Uani 1 1 d . .
C14 C 0.06611(17) 0.9802(2) 0.16413(12) 0.0539(6) Uani 1 1 d . .
H00F H -0.0125 0.9881 0.1607 0.065 Uiso 1 1 calc R U
C15 C 0.24718(18) 0.21426(19) 0.33920(12) 0.0589(6) Uani 1 1 d . .
H00G H 0.1956 0.1699 0.2954 0.071 Uiso 1 1 calc R U
C16 C 0.41884(16) 0.9472(2) 0.17838(11) 0.0651(6) Uani 1 1 d . .
H00A H 0.4366 1.0050 0.1402 0.098 Uiso 1 1 calc R U
H00E H 0.4386 0.8498 0.1717 0.098 Uiso 1 1 calc R U
H00H H 0.4623 0.9801 0.2263 0.098 Uiso 1 1 calc R U
C17 C 0.07598(17) 0.8127(2) 0.26749(12) 0.0680(7) Uani 1 1 d . .
H00I H 0.0669 0.7138 0.2542 0.102 Uiso 1 1 calc R U
H00J H 0.0017 0.8538 0.2650 0.102 Uiso 1 1 calc R U
H00K H 0.1243 0.8216 0.3172 0.102 Uiso 1 1 calc R U
C18 C 0.31962(19) 0.4778(2) 0.11633(11) 0.0723(7) Uani 1 1 d . .
H00L H 0.3989 0.4835 0.1443 0.108 Uiso 1 1 calc R U
H00M H 0.3136 0.5046 0.0657 0.108 Uiso 1 1 calc R U
H00N H 0.2923 0.3820 0.1178 0.108 Uiso 1 1 calc R U
C19 C 0.36116(19) 0.1418(2) 0.35209(13) 0.0765(7) Uani 1 1 d . .
H00O H 0.3893 0.1501 0.3084 0.115 Uiso 1 1 calc R U
H00P H 0.3526 0.0430 0.3628 0.115 Uiso 1 1 calc R U
H00Q H 0.4150 0.1856 0.3934 0.115 Uiso 1 1 calc R U
C20 C 0.12464(18) 0.5738(2) 0.10543(11) 0.0822(8) Uani 1 1 d . .
H00R H 0.0933 0.4805 0.1085 0.123 Uiso 1 1 calc R U
H10 H 0.1204 0.5959 0.0544 0.123 Uiso 1 1 calc R U
H00T H 0.0810 0.6427 0.1250 0.123 Uiso 1 1 calc R U
C21 C 0.47484(18) 0.7330(2) 0.43920(12) 0.0809(8) Uani 1 1 d . .
H00U H 0.5110 0.6495 0.4647 0.121 Uiso 1 1 calc R U
H00V H 0.4946 0.8143 0.4713 0.121 Uiso 1 1 calc R U
H00W H 0.5013 0.7477 0.3952 0.121 Uiso 1 1 calc R U
C22 C 0.03830(19) 1.1586(2) 0.06344(12) 0.0857(8) Uani 1 1 d . .
H7 H 0.0853 1.2078 0.0366 0.129 Uiso 1 1 calc R U
H9 H 0.0025 1.2267 0.0890 0.129 Uiso 1 1 calc R U
H8 H -0.0203 1.1050 0.0292 0.129 Uiso 1 1 calc R U
C23 C 0.1952(2) 0.1913(2) 0.40287(14) 0.0944(9) Uani 1 1 d . .
H3 H 0.1787 0.0919 0.4066 0.142 Uiso 1 1 calc R U
H1 H 0.1249 0.2450 0.3951 0.142 Uiso 1 1 calc R U
H2 H 0.2484 0.2222 0.4480 0.142 Uiso 1 1 calc R U
C24 C 0.3071(2) 0.6848(2) 0.48598(12) 0.0973(9) Uani 1 1 d . .
H6 H 0.3446 0.6009 0.5102 0.146 Uiso 1 1 calc R U
H4 H 0.2250 0.6703 0.4722 0.146 Uiso 1 1 calc R U
H5 H 0.3255 0.7644 0.5193 0.146 Uiso 1 1 calc R U

loop_
_atom_site_aniso_label
_atom_site_aniso_U_11
_atom_site_aniso_U_22
_atom_site_aniso_U_33
_atom_site_aniso_U_23
_atom_site_aniso_U_13
_atom_site_aniso_U_12
N1 0.0444(10) 0.0330(10) 0.0480(11) 0.0022(8) -0.0001(9) -0.0091(8)
C1 0.0389(12) 0.0302(12) 0.0427(14) 0.0009(11) 0.0091(10) -0.0010(9)
C2 0.0402(12) 0.0356(12) 0.0405(13) -0.0001(11) 0.0100(10) -0.0007(10)
C3 0.0427(13) 0.0274(11) 0.0377(13) -0.0035(10) 0.0073(10) 0.0004(10)
C4 0.0414(12) 0.0349(12) 0.0397(13) -0.0014(10) 0.0097(10) -0.0012(9)
C5 0.0463(13) 0.0381(13) 0.0455(15) -0.0079(11) 0.0049(11) -0.0060(10)
C6 0.0434(13) 0.0320(12) 0.0502(15) 0.0017(11) 0.0064(11) -0.0049(10)
C7 0.0472(14) 0.0352(12) 0.0433(13) -0.0017(10) 0.0126(11) -0.0023(11)
C8 0.0506(13) 0.0445(13) 0.0410(13) 0.0069(11) 0.0092(11) -0.0017(11)
C9 0.0433(14) 0.0366(13) 0.0524(14) -0.0031(11) 0.0133(11) -0.0009(11)
C10 0.0639(15) 0.0393(12) 0.0401(14) -0.0038(10) 0.0120(12) -0.0007(11)
C11 0.0688(17) 0.0388(13) 0.0467(14) 0.0044(11) 0.0154(12) -0.0019(12)
C12 0.0645(16) 0.0396(12) 0.0416(14) -0.0043(10) 0.0114(12) -0.0016(11)
C13 0.0640(17) 0.0347(13) 0.0527(15) -0.0025(11) -0.0006(13) 0.0073(12)
C14 0.0436(14) 0.0449(13) 0.0707(17) -0.0088(13) 0.0100(13) 0.0069(11)
C15 0.0681(16) 0.0392(13) 0.0627(16) 0.0081(12) 0.0047(13) -0.0116(12)
C16 0.0565(15) 0.0739(16) 0.0695(17) 0.0116(13) 0.0248(12) -0.0091(12)
C17 0.0562(15) 0.0718(16) 0.0856(18) 0.0083(13) 0.0357(13) 0.0013(12)
C18 0.0966(19) 0.0685(15) 0.0593(16) -0.0064(13) 0.0337(14) 0.0042(14)
C19 0.097(2) 0.0362(13) 0.0885(19) 0.0016(12) 0.0100(15) 0.0078(13)
C20 0.0809(19) 0.097(2) 0.0559(16) -0.0008(14) -0.0060(14) 0.0091(15)
C21 0.0767(18) 0.0845(18) 0.0739(18) -0.0275(14) 0.0051(14) -0.0171(14)
C22 0.096(2) 0.0619(16) 0.083(2) 0.0104(14) -0.0064(16) 0.0225(14)
C23 0.113(2) 0.0638(17) 0.118(2) 0.0290(15) 0.0495(19) -0.0132(15)
C24 0.136(2) 0.103(2) 0.0677(19) -0.0280(15) 0.0524(18) -0.0219(17)

loop_
_atom_type_symbol
_atom_type_description
_atom_type_scat_dispersion_real
_atom_type_scat_dispersion_imag
_atom_type_scat_source
C C 0.0033 0.0016 'International Tables Vol C Tables 4.2.6.8 and 6.1.1.4'
H H 0.0000 0.0000 'International Tables Vol C Tables 4.2.6.8 and 6.1.1.4'
N N 0.0061 0.0033 'International Tables Vol C Tables 4.2.6.8 and 6.1.1.4'

loop_
_geom_angle_atom_site_label_1
_geom_angle_atom_site_label_2
_geom_angle_atom_site_label_3
_geom_angle
C3 N1 C1 127.10(15)
C3 N1 H001 116.5
C1 N1 H001 116.5
C2 C1 C4 120.56(17)
C2 C1 N1 121.27(17)
C4 C1 N1 118.11(16)
C5 C2 C1 117.78(18)
C5 C2 C10 119.19(17)
C1 C2 C10 122.99(16)
C9 C3 C7 120.03(18)
C9 C3 N1 121.63(17)
C7 C3 N1 118.21(17)
C8 C4 C1 118.42(17)
C8 C4 C12 121.06(18)
C1 C4 C12 120.51(17)
C6 C5 C2 123.48(18)
C6 C5 H006 118.3
C2 C5 H006 118.3
C5 C6 C8 117.31(17)
C5 C6 C15 120.44(18)
C8 C6 C15 122.11(18)
C11 C7 C3 118.98(18)
C11 C7 C16 120.36(18)
C3 C7 C16 120.66(18)
C6 C8 C4 122.41(18)
C6 C8 H009 118.8
C4 C8 H009 118.8
C14 C9 C3 118.10(18)
C14 C9 C17 119.71(18)
C3 C9 C17 122.12(18)
C2 C10 C20 112.27(16)
C2 C10 C18 111.02(16)
C20 C10 C18 110.45(17)
C2 C10 H00B 107.6
C20 C10 H00B 107.6
C18 C10 H00B 107.6
C13 C11 C7 122.61(19)
C13 C11 H00C 118.7
C7 C11 H00C 118.7
C21 C12 C4 111.88(16)
C21 C12 C24 109.55(18)
C4 C12 C24 114.21(17)
C21 C12 H00D 106.9
C4 C12 H00D 106.9
C24 C12 H00D 106.9
C11 C13 C14 117.29(19)
C11 C13 C22 121.7(2)
C14 C13 C22 121.0(2)
C13 C14 C9 122.90(19)
C13 C14 H00F 118.5
C9 C14 H00F 118.5
C23 C15 C6 113.83(17)
C23 C15 C19 111.05(18)
C6 C15 C19 109.93(16)
C23 C15 H00G 107.2
C6 C15 H00G 107.2
C19 C15 H00G 107.2
C7 C16 H00A 109.5
C7 C16 H00E 109.5
H00A C16 H00E 109.5
C7 C16 H00H 109.5
H00A C16 H00H 109.5
H00E C16 H00H 109.5
C9 C17 H00I 109.5
C9 C17 H00J 109.5
H00I C17 H00J 109.5
C9 C17 H00K 109.5
H00I C17 H00K 109.5
H00J C17 H00K 109.5
C10 C18 H00L 109.5
C10 C18 H00M 109.5
H00L C18 H00M 109.5
C10 C18 H00N 109.5
H00L C18 H00N 109.5
H00M C18 H00N 109.5
C15 C19 H00O 109.5
C15 C19 H00P 109.5
H00O C19 H00P 109.5
C15 C19 H00Q 109.5
H00O C19 H00Q 109.5
H00P C19 H00Q 109.5
C10 C20 H00R 109.5
C10 C20 H10 109.5
H00R C20 H10 109.5
C10 C20 H00T 109.5
H00R C20 H00T 109.5
H10 C20 H00T 109.5
C12 C21 H00U 109.5
C12 C21 H00V 109.5
H00U C21 H00V 109.5
C12 C21 H00W 109.5
H00U C21 H00W 109.5
H00V C21 H00W 109.5
C13 C22 H7 109.5
C13 C22 H9 109.5
H7 C22 H9 109.5
C13 C22 H8 109.5
H7 C22 H8 109.5
H9 C22 H8 109.5
C15 C23 H3 109.5
C15 C23 H1 109.5
H3 C23 H1 109.5
C15 C23 H2 109.5
H3 C23 H2 109.5
H1 C23 H2 109.5
C12 C24 H6 109.5
C12 C24 H4 109.5
H6 C24 H4 109.5
C12 C24 H5 109.5
H6 C24 H5 109.5
H4 C24 H5 109.5

loop_
_geom_bond_atom_site_label_1
_geom_bond_atom_site_label_2
_geom_bond_distance
N1 C3 1.407(2)
N1 C1 1.427(2)
N1 H001 0.8800
C1 C2 1.402(2)
C1 C4 1.403(2)
C2 C5 1.390(2)
C2 C10 1.519(2)
C3 C9 1.397(2)
C3 C7 1.399(2)
C4 C8 1.390(2)
C4 C12 1.515(2)
C5 C6 1.373(2)
C5 H006 0.9500
C6 C8 1.389(2)
C6 C15 1.519(2)
C7 C11 1.380(2)
C7 C16 1.509(2)
C8 H009 0.9500
C9 C14 1.392(3)
C9 C17 1.514(2)
C10 C20 1.523(3)
C10 C18 1.537(2)
C10 H00B 1.0000
C11 C13 1.377(3)
C11 H00C 0.9500
C12 C21 1.514(3)
C12 C24 1.519(3)
C12 H00D 1.0000
C13 C14 1.379(3)
C13 C22 1.517(3)
C14 H00F 0.9500
C15 C23 1.519(3)
C15 C19 1.520(3)
C15 H00G 1.0000
C16 H00A 0.9800
C16 H00E 0.9800
C16 H00H 0.9800
C17 H00I 0.9800
C17 H00J 0.9800
C17 H00K 0.9800
C18 H00L 0.9800
C18 H00M 0.9800
C18 H00N 0.9800
C19 H00O 0.9800
C19 H00P 0.9800
C19 H00Q 0.9800
C20 H00R 0.9800
C20 H10 0.9800
C20 H00T 0.9800
C21 H00U 0.9800
C21 H00V 0.9800
C21 H00W 0.9800
C22 H7 0.9800
C22 H9 0.9800
C22 H8 0.9800
C23 H3 0.9800
C23 H1 0.9800
C23 H2 0.9800
C24 H6 0.9800
C24 H4 0.9800
C24 H5 0.9800
